data_7107215
loop_
_publ_author_name
'Yu-mei Song'
'Feng Luo'
'Ming-biao Luo'
'Zhen-wei Liao'
'Gong-ming Sun'
'Xiao-zhao Tian'
'Yan Zhu'
'Zi-Jun Yuan'
'Shu-juan Liu'
'Wen-yuan Xu'
'Xue-feng Feng'

_publ_section_title
;
 The application of single-crystal-to-single-crystal transformation
 towards adjustable SMM properties
;
_journal_name_full Chem.Commun.
_journal_page_first 1006
_journal_paper_doi 10.1039/c2cc17080a
_journal_volume 48
_journal_year 2012
_chemical_formula_sum 'C90 H58 Dy2 N4 O12'
_chemical_formula_weight 1712.40
_chemical_name_systematic
;
?
;
_space_group_IT_number 2
_symmetry_cell_setting triclinic
_symmetry_space_group_name_Hall '-P 1'
_symmetry_space_group_name_H-M 'P -1'
_atom_sites_solution_hydrogens geom
_atom_sites_solution_primary direct
_atom_sites_solution_secondary difmap
_audit_creation_method SHELXL-97
_cell_angle_alpha 88.5740(10)
_cell_angle_beta 62.341(2)
_cell_angle_gamma 80.6510(10)
_cell_formula_units_Z 1
_cell_length_a 12.1856(3)
_cell_length_b 12.7654(3)
_cell_length_c 13.0999(3)
_cell_measurement_reflns_used 9933
_cell_measurement_temperature 296(2)
_cell_measurement_theta_max 26.76
_cell_measurement_theta_min 2.64
_cell_volume 1777.93(8)
_computing_cell_refinement 'Bruker SMART'
_computing_data_collection 'Bruker SMART'
_computing_data_reduction 'Bruker SAINT'
_computing_molecular_graphics 'Bruker SHELXTL'
_computing_publication_material 'Bruker SHELXTL'
_computing_structure_refinement 'SHELXL-97 (Sheldrick, 1997)'
_computing_structure_solution 'SHELXS-97 (Sheldrick, 1990)'
_diffrn_ambient_temperature 296(2)
_diffrn_measured_fraction_theta_full 1.000
_diffrn_measured_fraction_theta_max 1.000
_diffrn_measurement_device_type 'CCD area detector'
_diffrn_measurement_method 'phi and omega scans'
_diffrn_radiation_monochromator graphite
_diffrn_radiation_source 'fine-focus sealed tube'
_diffrn_radiation_type MoK\a
_diffrn_radiation_wavelength 0.71073
_diffrn_reflns_av_R_equivalents 0.0260
_diffrn_reflns_av_sigmaI/netI 0.0218
_diffrn_reflns_limit_h_max 14
_diffrn_reflns_limit_h_min -14
_diffrn_reflns_limit_k_max 15
_diffrn_reflns_limit_k_min -14
_diffrn_reflns_limit_l_max 15
_diffrn_reflns_limit_l_min -15
_diffrn_reflns_number 25453
_diffrn_reflns_theta_full 25.00
_diffrn_reflns_theta_max 25.00
_diffrn_reflns_theta_min 1.62
_exptl_absorpt_coefficient_mu 2.156
_exptl_absorpt_correction_T_max 0.7107
_exptl_absorpt_correction_T_min 0.6369
_exptl_absorpt_correction_type multi-scan
_exptl_crystal_colour Colorless
_exptl_crystal_density_diffrn 1.599
_exptl_crystal_density_method 'not measured'
_exptl_crystal_description Block
_exptl_crystal_F_000 854
_exptl_crystal_size_max 0.23
_exptl_crystal_size_mid 0.20
_exptl_crystal_size_min 0.17
_refine_diff_density_max 0.329
_refine_diff_density_min -0.306
_refine_diff_density_rms 0.051
_refine_ls_extinction_method none
_refine_ls_goodness_of_fit_ref 1.066
_refine_ls_hydrogen_treatment constr
_refine_ls_matrix_type full
_refine_ls_number_parameters 487
_refine_ls_number_reflns 6262
_refine_ls_number_restraints 0
_refine_ls_restrained_S_all 1.066
_refine_ls_R_factor_all 0.0198
_refine_ls_R_factor_gt 0.0174
_refine_ls_shift/su_max 0.001
_refine_ls_shift/su_mean 0.000
_refine_ls_structure_factor_coef Fsqd
_refine_ls_weighting_details 'calc w=1/[\s^2^(Fo^2^)+(0.0243P)^2^+0.2455P] where P=(Fo^2^+2Fc^2^)/3'
_refine_ls_weighting_scheme calc
_refine_ls_wR_factor_gt 0.0431
_refine_ls_wR_factor_ref 0.0440
_reflns_number_gt 5830
_reflns_number_total 6262
_reflns_threshold_expression >2sigma(I)
_cod_data_source_file c2cc17080a.txt
_cod_data_source_block 2a
_cod_original_cell_volume 1777.93(7)
_cod_original_sg_symbol_H-M P-1
_cod_database_code 7107215

loop_
_symmetry_equiv_pos_as_xyz
'x, y, z'
'-x, -y, -z'

loop_
_atom_site_label
_atom_site_type_symbol
_atom_site_fract_x
_atom_site_fract_y
_atom_site_fract_z
_atom_site_U_iso_or_equiv
_atom_site_adp_type
_atom_site_occupancy
_atom_site_symmetry_multiplicity
_atom_site_calc_flag
_atom_site_refinement_flags
C1 C 0.3538(2) 0.63148(18) 0.67351(18) 0.0351(5) Uani 1 1 d .
C2 C 0.5969(2) 0.39971(17) 0.62841(19) 0.0340(5) Uani 1 1 d .
C3 C 0.3322(2) 0.23039(19) 0.4855(2) 0.0427(6) Uani 1 1 d .
C4 C 0.31457(19) 0.73846(18) 0.73602(18) 0.0349(5) Uani 1 1 d .
C5 C 0.2000(2) 0.80512(18) 0.75509(19) 0.0377(5) Uani 1 1 d .
C6 C 0.0366(2) 0.45336(19) 0.7735(2) 0.0399(6) Uani 1 1 d .
C7 C 0.7468(2) 0.31216(18) 0.7070(2) 0.0363(5) Uani 1 1 d .
C8 C 0.3543(3) -0.0029(2) 0.2917(3) 0.0636(8) Uani 1 1 d .
C9 C 0.3535(3) 0.8675(2) 0.8414(3) 0.0627(8) Uani 1 1 d .
H9 H 0.4044 0.8874 0.8702 0.075 Uiso 1 1 calc R
C10 C 0.6262(2) 0.36565(18) 0.72520(19) 0.0352(5) Uani 1 1 d .
C11 C 0.0499(2) 0.5258(2) 0.6073(2) 0.0467(6) Uani 1 1 d .
H11 H 0.0980 0.5381 0.5300 0.056 Uiso 1 1 calc R
C12 C 0.3373(2) 0.12252(19) 0.4383(2) 0.0463(6) Uani 1 1 d .
C13 C 0.2090(4) 0.2492(3) 0.9280(3) 0.0722(10) Uani 1 1 d .
H13 H 0.2494 0.2001 0.9584 0.087 Uiso 1 1 calc R
C14 C 0.5492(3) 0.3624(3) 0.9313(2) 0.0618(8) Uani 1 1 d .
H14 H 0.4835 0.3798 1.0054 0.074 Uiso 1 1 calc R
C15 C 0.3345(2) 0.1044(2) 0.3327(2) 0.0475(6) Uani 1 1 d .
C16 C 0.7638(2) 0.28549(19) 0.8055(2) 0.0449(6) Uani 1 1 d .
C17 C 0.8487(2) 0.2800(2) 0.5972(2) 0.0492(6) Uani 1 1 d .
H17 H 0.8387 0.2934 0.5316 0.059 Uiso 1 1 calc R
C18 C 0.9795(3) 0.2070(3) 0.6825(3) 0.0705(9) Uani 1 1 d .
H18 H 1.0578 0.1746 0.6734 0.085 Uiso 1 1 calc R
C19 C 0.0965(2) 0.3872(2) 0.82956(19) 0.0426(6) Uani 1 1 d .
C20 C 0.1218(2) 0.7797(2) 0.7098(2) 0.0464(6) Uani 1 1 d .
H20 H 0.1434 0.7157 0.6672 0.056 Uiso 1 1 calc R
C21 C -0.0940(2) 0.4933(2) 0.8340(2) 0.0537(7) Uani 1 1 d .
C22 C -0.1489(2) 0.5503(2) 0.7729(3) 0.0635(8) Uani 1 1 d .
H22 H -0.2344 0.5777 0.8098 0.076 Uiso 1 1 calc R
C23 C 0.3258(3) 0.1620(3) 0.1589(3) 0.0744(9) Uani 1 1 d .
H23 H 0.3155 0.2170 0.1146 0.089 Uiso 1 1 calc R
C24 C 0.3895(2) 0.7708(2) 0.7763(2) 0.0487(6) Uani 1 1 d .
H24 H 0.4657 0.7280 0.7603 0.058 Uiso 1 1 calc R
C25 C -0.0190(3) 0.9446(3) 0.7923(3) 0.0795(10) Uani 1 1 d .
H25 H -0.0923 0.9905 0.8050 0.095 Uiso 1 1 calc R
C26 C 0.3606(3) -0.0225(3) 0.1828(4) 0.0833(11) Uani 1 1 d .
H26 H 0.3745 -0.0925 0.1555 0.100 Uiso 1 1 calc R
C27 C 0.1653(2) 0.9033(2) 0.8194(2) 0.0506(6) Uani 1 1 d .
C28 C 0.0535(3) 0.9712(2) 0.8357(3) 0.0732(9) Uani 1 1 d .
H28 H 0.0299 1.0359 0.8777 0.088 Uiso 1 1 calc R
C29 C 0.5305(2) 0.3887(2) 0.8354(2) 0.0487(6) Uani 1 1 d .
H29 H 0.4517 0.4225 0.8468 0.058 Uiso 1 1 calc R
C30 C -0.0789(2) 0.5663(2) 0.6603(3) 0.0584(7) Uani 1 1 d .
H30 H -0.1155 0.6035 0.6187 0.070 Uiso 1 1 calc R
C31 C -0.1616(3) 0.4692(3) 0.9527(3) 0.0721(10) Uani 1 1 d .
H31 H -0.2464 0.4982 0.9946 0.087 Uiso 1 1 calc R
C32 C 0.0239(3) 0.3601(2) 0.9444(2) 0.0577(8) Uani 1 1 d .
C33 C 0.0149(3) 0.8479(3) 0.7278(3) 0.0656(8) Uani 1 1 d .
H33 H -0.0354 0.8302 0.6973 0.079 Uiso 1 1 calc R
C34 C 0.8825(3) 0.2323(2) 0.7894(3) 0.0619(8) Uani 1 1 d .
H34 H 0.8940 0.2145 0.8535 0.074 Uiso 1 1 calc R
C35 C 0.3704(3) -0.0865(2) 0.3582(4) 0.0815(11) Uani 1 1 d .
H35 H 0.3821 -0.1564 0.3317 0.098 Uiso 1 1 calc R
C36 C 0.3538(3) 0.0378(2) 0.4997(3) 0.0658(8) Uani 1 1 d .
H36 H 0.3547 0.0504 0.5689 0.079 Uiso 1 1 calc R
C37 C 0.6624(3) 0.3117(2) 0.9165(2) 0.0581(7) Uani 1 1 d .
H37 H 0.6734 0.2939 0.9808 0.070 Uiso 1 1 calc R
C38 C 0.3693(4) -0.0675(2) 0.4598(4) 0.0832(11) Uani 1 1 d .
H38 H 0.3787 -0.1239 0.5031 0.100 Uiso 1 1 calc R
C39 C 0.3195(2) 0.1857(2) 0.2623(3) 0.0536(7) Uani 1 1 d .
H39 H 0.3051 0.2565 0.2873 0.064 Uiso 1 1 calc R
C40 C -0.1073(3) 0.4070(3) 1.0043(3) 0.0738(10) Uani 1 1 d .
H40 H -0.1549 0.3932 1.0812 0.089 Uiso 1 1 calc R
C41 C 0.2744(3) 0.2823(2) 0.8170(2) 0.0572(7) Uani 1 1 d .
H41 H 0.3597 0.2553 0.7748 0.069 Uiso 1 1 calc R
C42 C 0.0843(4) 0.2901(3) 0.9917(3) 0.0756(10) Uani 1 1 d .
H42 H 0.0399 0.2708 1.0671 0.091 Uiso 1 1 calc R
C43 C 0.9619(3) 0.2296(3) 0.5855(3) 0.0668(9) Uani 1 1 d .
H43 H 1.0282 0.2099 0.5121 0.080 Uiso 1 1 calc R
C44 C 0.3473(4) 0.0568(4) 0.1178(4) 0.0891(12) Uani 1 1 d .
H44 H 0.3523 0.0418 0.0465 0.107 Uiso 1 1 calc R
C45 C 0.2443(3) 0.9315(2) 0.8621(3) 0.0667(9) Uani 1 1 d .
H45 H 0.2209 0.9953 0.9054 0.080 Uiso 1 1 calc R
Dy1 Dy 0.347629(8) 0.420226(7) 0.570566(8) 0.02834(4) Uani 1 1 d .
N1 N 0.22141(18) 0.35001(16) 0.76831(17) 0.0427(5) Uani 1 1 d .
N2 N 0.10689(16) 0.47110(15) 0.66098(16) 0.0360(4) Uani 1 1 d .
O1 O 0.49294(14) 0.38305(13) 0.64014(14) 0.0429(4) Uani 1 1 d .
O2 O 0.67465(13) 0.44439(12) 0.54575(13) 0.0384(4) Uani 1 1 d .
O3 O 0.46446(15) 0.60654(14) 0.59415(14) 0.0498(4) Uani 1 1 d .
O4 O 0.27546(15) 0.56988(12) 0.70336(14) 0.0413(4) Uani 1 1 d .
O5 O 0.3778(2) 0.23382(14) 0.55366(17) 0.0600(5) Uani 1 1 d .
O6 O 0.28627(16) 0.31509(13) 0.45770(15) 0.0468(4) Uani 1 1 d .

loop_
_atom_site_aniso_label
_atom_site_aniso_U_11
_atom_site_aniso_U_22
_atom_site_aniso_U_33
_atom_site_aniso_U_23
_atom_site_aniso_U_13
_atom_site_aniso_U_12
C1 0.0354(12) 0.0393(13) 0.0251(11) -0.0019(9) -0.0117(10) 0.0009(10)
C2 0.0339(12) 0.0296(11) 0.0349(12) 0.0019(9) -0.0147(10) 0.0000(9)
C3 0.0390(13) 0.0368(14) 0.0413(14) -0.0021(11) -0.0090(11) -0.0079(11)
C4 0.0297(11) 0.0377(12) 0.0274(11) -0.0005(9) -0.0050(9) -0.0057(9)
C5 0.0353(12) 0.0347(12) 0.0335(12) 0.0038(10) -0.0084(10) -0.0056(10)
C6 0.0336(12) 0.0427(13) 0.0348(13) -0.0094(10) -0.0055(10) -0.0156(10)
C7 0.0409(12) 0.0326(12) 0.0418(13) 0.0082(10) -0.0238(11) -0.0099(10)
C8 0.0508(16) 0.0489(18) 0.088(2) -0.0223(16) -0.0279(16) -0.0092(13)
C9 0.0566(17) 0.0653(19) 0.068(2) -0.0168(16) -0.0283(15) -0.0153(15)
C10 0.0365(12) 0.0361(12) 0.0353(12) 0.0051(10) -0.0173(10) -0.0110(10)
C11 0.0366(12) 0.0497(15) 0.0523(16) 0.0007(12) -0.0197(12) -0.0061(11)
C12 0.0395(13) 0.0342(13) 0.0575(16) -0.0039(12) -0.0154(12) -0.0082(10)
C13 0.104(3) 0.078(2) 0.065(2) 0.0400(18) -0.057(2) -0.048(2)
C14 0.0652(18) 0.081(2) 0.0329(14) 0.0021(14) -0.0165(13) -0.0166(16)
C15 0.0313(12) 0.0431(14) 0.0640(17) -0.0145(13) -0.0177(12) -0.0067(10)
C16 0.0567(15) 0.0388(14) 0.0534(16) 0.0109(11) -0.0351(13) -0.0170(12)
C17 0.0432(13) 0.0520(16) 0.0463(15) 0.0083(12) -0.0192(12) 0.0022(12)
C18 0.0543(18) 0.066(2) 0.096(3) 0.0136(18) -0.0438(19) 0.0045(15)
C19 0.0468(14) 0.0496(15) 0.0282(12) -0.0005(10) -0.0093(11) -0.0250(12)
C20 0.0441(13) 0.0492(15) 0.0421(14) 0.0015(11) -0.0184(11) -0.0030(11)
C21 0.0351(13) 0.0548(16) 0.0515(16) -0.0169(13) 0.0000(12) -0.0165(12)
C22 0.0296(13) 0.0601(18) 0.083(2) -0.0163(16) -0.0129(15) 0.0002(12)
C23 0.078(2) 0.076(2) 0.084(2) -0.0161(18) -0.0521(19) -0.0041(18)
C24 0.0388(13) 0.0496(15) 0.0530(16) -0.0095(12) -0.0172(12) -0.0066(11)
C25 0.0585(19) 0.062(2) 0.108(3) 0.0051(19) -0.039(2) 0.0153(16)
C26 0.070(2) 0.070(2) 0.110(3) -0.042(2) -0.042(2) -0.0048(18)
C27 0.0518(15) 0.0364(14) 0.0544(16) -0.0033(12) -0.0182(13) -0.0031(11)
C28 0.0662(19) 0.0414(17) 0.096(3) -0.0120(16) -0.0311(19) 0.0141(14)
C29 0.0397(13) 0.0608(17) 0.0393(14) 0.0015(12) -0.0137(11) -0.0068(12)
C30 0.0395(14) 0.0569(17) 0.076(2) -0.0049(15) -0.0267(15) -0.0007(12)
C31 0.0477(16) 0.082(2) 0.0534(19) -0.0188(17) 0.0100(15) -0.0264(16)
C32 0.0687(18) 0.0714(19) 0.0318(14) 0.0065(13) -0.0137(13) -0.0402(16)
C33 0.0552(17) 0.074(2) 0.073(2) 0.0109(17) -0.0375(16) -0.0035(15)
C34 0.075(2) 0.0524(17) 0.086(2) 0.0189(16) -0.0621(19) -0.0104(15)
C35 0.085(2) 0.0371(17) 0.119(3) -0.0113(19) -0.041(2) -0.0163(16)
C36 0.075(2) 0.0439(17) 0.077(2) 0.0091(15) -0.0318(17) -0.0180(14)
C37 0.076(2) 0.0690(19) 0.0439(16) 0.0153(14) -0.0378(15) -0.0223(16)
C38 0.097(3) 0.0393(17) 0.112(3) 0.0124(18) -0.046(2) -0.0196(17)
C39 0.0485(15) 0.0502(16) 0.0685(19) -0.0146(14) -0.0338(14) -0.0016(12)
C40 0.067(2) 0.098(3) 0.0335(16) -0.0084(16) 0.0063(15) -0.0457(19)
C41 0.0669(18) 0.0612(18) 0.0563(17) 0.0234(14) -0.0355(15) -0.0267(15)
C42 0.103(3) 0.095(3) 0.0410(17) 0.0235(17) -0.0300(18) -0.063(2)
C43 0.0486(16) 0.068(2) 0.069(2) 0.0102(16) -0.0213(15) 0.0089(14)
C44 0.086(3) 0.103(3) 0.092(3) -0.039(2) -0.055(2) -0.003(2)
C45 0.0670(19) 0.0455(16) 0.080(2) -0.0226(15) -0.0275(17) -0.0055(14)
Dy1 0.02546(6) 0.02981(6) 0.02531(6) 0.00083(4) -0.00891(4) -0.00225(4)
N1 0.0459(11) 0.0482(12) 0.0374(11) 0.0136(9) -0.0189(10) -0.0205(10)
N2 0.0292(9) 0.0396(11) 0.0341(10) -0.0020(8) -0.0097(8) -0.0080(8)
O1 0.0374(9) 0.0506(10) 0.0475(10) 0.0116(8) -0.0245(8) -0.0116(7)
O2 0.0317(8) 0.0426(9) 0.0366(9) 0.0114(7) -0.0136(7) -0.0038(7)
O3 0.0345(9) 0.0564(11) 0.0353(9) -0.0037(8) -0.0011(7) 0.0065(8)
O4 0.0402(9) 0.0379(9) 0.0390(9) -0.0058(7) -0.0123(7) -0.0069(7)
O5 0.1005(15) 0.0356(10) 0.0607(12) 0.0038(9) -0.0523(12) -0.0095(10)
O6 0.0493(10) 0.0339(9) 0.0602(11) -0.0084(8) -0.0305(9) 0.0023(7)

loop_
_atom_type_symbol
_atom_type_description
_atom_type_scat_dispersion_real
_atom_type_scat_dispersion_imag
_atom_type_scat_source
C C 0.0033 0.0016 'International Tables Vol C Tables 4.2.6.8 and 6.1.1.4'
H H 0.0000 0.0000 'International Tables Vol C Tables 4.2.6.8 and 6.1.1.4'
O O 0.0106 0.0060 'International Tables Vol C Tables 4.2.6.8 and 6.1.1.4'
N N 0.0061 0.0033 'International Tables Vol C Tables 4.2.6.8 and 6.1.1.4'
Dy Dy -0.1892 4.4098 'International Tables Vol C Tables 4.2.6.8 and 6.1.1.4'

loop_
_geom_angle_atom_site_label_1
_geom_angle_atom_site_label_2
_geom_angle_atom_site_label_3
_geom_angle
_geom_angle_site_symmetry_1
_geom_angle_site_symmetry_3
O4 C1 O3 122.5(2) . .
O4 C1 C4 118.71(19) . .
O3 C1 C4 118.8(2) . .
O1 C2 O2 125.8(2) . .
O1 C2 C10 115.57(19) . .
O2 C2 C10 118.6(2) . .
O5 C3 O6 120.3(2) . .
O5 C3 C12 117.3(2) . .
O6 C3 C12 122.4(2) . .
O5 C3 Dy1 57.86(12) . .
O6 C3 Dy1 62.48(13) . .
C12 C3 Dy1 173.91(18) . .
C24 C4 C5 120.3(2) . .
C24 C4 C1 118.8(2) . .
C5 C4 C1 120.9(2) . .
C20 C5 C27 118.5(2) . .
C20 C5 C4 123.3(2) . .
C27 C5 C4 118.1(2) . .
N2 C6 C21 121.9(2) . .
N2 C6 C19 118.1(2) . .
C21 C6 C19 119.9(2) . .
C17 C7 C16 117.8(2) . .
C17 C7 C10 123.8(2) . .
C16 C7 C10 118.3(2) . .
C35 C8 C26 121.7(3) . .
C35 C8 C15 119.6(3) . .
C26 C8 C15 118.7(3) . .
C45 C9 C24 119.7(3) . .
C45 C9 H9 120.2 . .
C24 C9 H9 120.2 . .
C29 C10 C7 119.8(2) . .
C29 C10 C2 116.9(2) . .
C7 C10 C2 123.4(2) . .
N2 C11 C30 123.6(3) . .
N2 C11 H11 118.2 . .
C30 C11 H11 118.2 . .
C36 C12 C15 120.0(2) . .
C36 C12 C3 115.8(3) . .
C15 C12 C3 124.0(2) . .
C42 C13 C41 118.8(3) . .
C42 C13 H13 120.6 . .
C41 C13 H13 120.6 . .
C37 C14 C29 120.3(3) . .
C37 C14 H14 119.9 . .
C29 C14 H14 119.9 . .
C39 C15 C12 124.5(2) . .
C39 C15 C8 117.4(3) . .
C12 C15 C8 118.0(3) . .
C37 C16 C34 121.4(3) . .
C37 C16 C7 119.4(2) . .
C34 C16 C7 119.2(3) . .
C43 C17 C7 121.0(3) . .
C43 C17 H17 119.5 . .
C7 C17 H17 119.5 . .
C34 C18 C43 119.9(3) . .
C34 C18 H18 120.1 . .
C43 C18 H18 120.1 . .
N1 C19 C32 122.3(3) . .
N1 C19 C6 118.0(2) . .
C32 C19 C6 119.6(2) . .
C33 C20 C5 120.9(3) . .
C33 C20 H20 119.6 . .
C5 C20 H20 119.6 . .
C22 C21 C6 117.4(2) . .
C22 C21 C31 124.3(3) . .
C6 C21 C31 118.2(3) . .
C30 C22 C21 120.4(2) . .
C30 C22 H22 119.8 . .
C21 C22 H22 119.8 . .
C39 C23 C44 121.4(4) . .
C39 C23 H23 119.3 . .
C44 C23 H23 119.3 . .
C4 C24 C9 121.1(2) . .
C4 C24 H24 119.4 . .
C9 C24 H24 119.4 . .
C28 C25 C33 120.4(3) . .
C28 C25 H25 119.8 . .
C33 C25 H25 119.8 . .
C44 C26 C8 122.1(3) . .
C44 C26 H26 118.9 . .
C8 C26 H26 118.9 . .
C45 C27 C28 122.3(3) . .
C45 C27 C5 119.3(2) . .
C28 C27 C5 118.4(3) . .
C25 C28 C27 121.6(3) . .
C25 C28 H28 119.2 . .
C27 C28 H28 119.2 . .
C10 C29 C14 121.2(2) . .
C10 C29 H29 119.4 . .
C14 C29 H29 119.4 . .
C22 C30 C11 118.6(3) . .
C22 C30 H30 120.7 . .
C11 C30 H30 120.7 . .
C40 C31 C21 122.0(3) . .
C40 C31 H31 119.0 . .
C21 C31 H31 119.0 . .
C42 C32 C19 117.3(3) . .
C42 C32 C40 124.3(3) . .
C19 C32 C40 118.3(3) . .
C20 C33 C25 120.1(3) . .
C20 C33 H33 119.9 . .
C25 C33 H33 119.9 . .
C18 C34 C16 121.1(3) . .
C18 C34 H34 119.4 . .
C16 C34 H34 119.4 . .
C38 C35 C8 121.5(3) . .
C38 C35 H35 119.3 . .
C8 C35 H35 119.3 . .
C12 C36 C38 121.3(3) . .
C12 C36 H36 119.4 . .
C38 C36 H36 119.4 . .
C14 C37 C16 121.1(3) . .
C14 C37 H37 119.4 . .
C16 C37 H37 119.4 . .
C35 C38 C36 119.7(3) . .
C35 C38 H38 120.2 . .
C36 C38 H38 120.2 . .
C23 C39 C15 121.2(3) . .
C23 C39 H39 119.4 . .
C15 C39 H39 119.4 . .
C31 C40 C32 121.7(3) . .
C31 C40 H40 119.1 . .
C32 C40 H40 119.1 . .
N1 C41 C13 123.3(3) . .
N1 C41 H41 118.4 . .
C13 C41 H41 118.4 . .
C13 C42 C32 120.2(3) . .
C13 C42 H42 119.9 . .
C32 C42 H42 119.9 . .
C17 C43 C18 120.9(3) . .
C17 C43 H43 119.6 . .
C18 C43 H43 119.6 . .
C26 C44 C23 119.1(4) . .
C26 C44 H44 120.5 . .
C23 C44 H44 120.5 . .
C9 C45 C27 121.4(3) . .
C9 C45 H45 119.3 . .
C27 C45 H45 119.3 . .
O3 Dy1 O1 77.05(6) 2_666 .
O3 Dy1 O2 75.86(6) 2_666 2_666
O1 Dy1 O2 129.81(5) . 2_666
O3 Dy1 O5 81.93(7) 2_666 .
O1 Dy1 O5 81.71(6) . .
O2 Dy1 O5 133.98(6) 2_666 .
O3 Dy1 O4 124.18(6) 2_666 .
O1 Dy1 O4 81.46(6) . .
O2 Dy1 O4 80.03(6) 2_666 .
O5 Dy1 O4 144.21(6) . .
O3 Dy1 O6 82.38(6) 2_666 .
O1 Dy1 O6 133.39(6) . .
O2 Dy1 O6 83.11(6) 2_666 .
O5 Dy1 O6 54.05(6) . .
O4 Dy1 O6 142.98(6) . .
O3 Dy1 N1 144.33(6) 2_666 .
O1 Dy1 N1 76.82(6) . .
O2 Dy1 N1 139.80(6) 2_666 .
O5 Dy1 N1 70.64(7) . .
O4 Dy1 N1 74.88(6) . .
O6 Dy1 N1 98.56(6) . .
O3 Dy1 N2 147.19(6) 2_666 .
O1 Dy1 N2 135.68(6) . .
O2 Dy1 N2 78.38(6) 2_666 .
O5 Dy1 N2 102.25(7) . .
O4 Dy1 N2 69.82(6) . .
O6 Dy1 N2 74.63(6) . .
N1 Dy1 N2 63.75(6) . .
O3 Dy1 C3 80.37(7) 2_666 .
O1 Dy1 C3 107.39(7) . .
O2 Dy1 C3 108.65(7) 2_666 .
O5 Dy1 C3 26.92(7) . .
O4 Dy1 C3 155.44(6) . .
O6 Dy1 C3 27.16(7) . .
N1 Dy1 C3 84.74(7) . .
N2 Dy1 C3 89.06(6) . .
C41 N1 C19 117.9(2) . .
C41 N1 Dy1 122.42(17) . .
C19 N1 Dy1 119.59(16) . .
C11 N2 C6 118.0(2) . .
C11 N2 Dy1 122.80(15) . .
C6 N2 Dy1 118.59(15) . .
C2 O1 Dy1 144.69(14) . .
C2 O2 Dy1 133.11(13) . 2_666
C1 O3 Dy1 169.38(16) . 2_666
C1 O4 Dy1 111.97(13) . .
C3 O5 Dy1 95.22(15) . .
C3 O6 Dy1 90.36(15) . .

loop_
_geom_bond_atom_site_label_1
_geom_bond_atom_site_label_2
_geom_bond_distance
_geom_bond_site_symmetry_2
C1 O4 1.251(3) .
C1 O3 1.255(3) .
C1 C4 1.498(3) .
C2 O1 1.256(3) .
C2 O2 1.260(3) .
C2 C10 1.506(3) .
C3 O5 1.256(3) .
C3 O6 1.260(3) .
C3 C12 1.504(3) .
C3 Dy1 2.761(2) .
C4 C24 1.365(3) .
C4 C5 1.427(3) .
C5 C20 1.414(3) .
C5 C27 1.417(3) .
C6 N2 1.353(3) .
C6 C21 1.417(3) .
C6 C19 1.433(4) .
C7 C17 1.410(3) .
C7 C16 1.424(3) .
C7 C10 1.428(3) .
C8 C35 1.408(5) .
C8 C26 1.419(5) .
C8 C15 1.426(4) .
C9 C45 1.354(4) .
C9 C24 1.405(4) .
C9 H9 0.9300 .
C10 C29 1.370(3) .
C11 N2 1.317(3) .
C11 C30 1.399(3) .
C11 H11 0.9300 .
C12 C36 1.376(4) .
C12 C15 1.424(4) .
C13 C42 1.366(5) .
C13 C41 1.390(4) .
C13 H13 0.9300 .
C14 C37 1.352(4) .
C14 C29 1.401(4) .
C14 H14 0.9300 .
C15 C39 1.417(4) .
C16 C37 1.405(4) .
C16 C34 1.415(4) .
C17 C43 1.363(4) .
C17 H17 0.9300 .
C18 C34 1.350(4) .
C18 C43 1.400(5) .
C18 H18 0.9300 .
C19 N1 1.355(3) .
C19 C32 1.415(3) .
C20 C33 1.366(4) .
C20 H20 0.9300 .
C21 C22 1.389(4) .
C21 C31 1.436(4) .
C22 C30 1.348(4) .
C22 H22 0.9300 .
C23 C39 1.360(4) .
C23 C44 1.398(5) .
C23 H23 0.9300 .
C24 H24 0.9300 .
C25 C28 1.340(5) .
C25 C33 1.404(5) .
C25 H25 0.9300 .
C26 C44 1.344(5) .
C26 H26 0.9300 .
C27 C45 1.411(4) .
C27 C28 1.417(4) .
C28 H28 0.9300 .
C29 H29 0.9300 .
C30 H30 0.9300 .
C31 C40 1.319(5) .
C31 H31 0.9300 .
C32 C42 1.380(5) .
C32 C40 1.442(5) .
C33 H33 0.9300 .
C34 H34 0.9300 .
C35 C38 1.352(5) .
C35 H35 0.9300 .
C36 C38 1.406(4) .
C36 H36 0.9300 .
C37 H37 0.9300 .
C38 H38 0.9300 .
C39 H39 0.9300 .
C40 H40 0.9300 .
C41 N1 1.320(3) .
C41 H41 0.9300 .
C42 H42 0.9300 .
C43 H43 0.9300 .
C44 H44 0.9300 .
C45 H45 0.9300 .
Dy1 O3 2.2828(15) 2_666
Dy1 O1 2.3228(15) .
Dy1 O2 2.3415(14) 2_666
Dy1 O5 2.3480(17) .
Dy1 O4 2.3766(15) .
Dy1 O6 2.4491(17) .
Dy1 N1 2.5520(18) .
Dy1 N2 2.5736(17) .
O2 Dy1 2.3415(14) 2_666
O3 Dy1 2.2828(15) 2_666

loop_
_geom_torsion_atom_site_label_1
_geom_torsion_atom_site_label_2
_geom_torsion_atom_site_label_3
_geom_torsion_atom_site_label_4
_geom_torsion
_geom_torsion_site_symmetry_1
_geom_torsion_site_symmetry_4
O4 C1 C4 C24 130.4(2) . .
O3 C1 C4 C24 -48.8(3) . .
O4 C1 C4 C5 -48.6(3) . .
O3 C1 C4 C5 132.2(2) . .
C24 C4 C5 C20 176.0(2) . .
C1 C4 C5 C20 -5.1(3) . .
C24 C4 C5 C27 -1.8(3) . .
C1 C4 C5 C27 177.2(2) . .
C17 C7 C10 C29 176.4(2) . .
C16 C7 C10 C29 -0.7(3) . .
C17 C7 C10 C2 -3.9(4) . .
C16 C7 C10 C2 178.9(2) . .
O1 C2 C10 C29 -43.0(3) . .
O2 C2 C10 C29 135.0(2) . .
O1 C2 C10 C7 137.3(2) . .
O2 C2 C10 C7 -44.7(3) . .
O5 C3 C12 C36 19.8(3) . .
O6 C3 C12 C36 -161.2(2) . .
Dy1 C3 C12 C36 56.8(18) . .
O5 C3 C12 C15 -155.9(2) . .
O6 C3 C12 C15 23.1(4) . .
Dy1 C3 C12 C15 -118.9(17) . .
C36 C12 C15 C39 -179.3(2) . .
C3 C12 C15 C39 -3.8(4) . .
C36 C12 C15 C8 -2.4(4) . .
C3 C12 C15 C8 173.1(2) . .
C35 C8 C15 C39 179.7(3) . .
C26 C8 C15 C39 1.4(4) . .
C35 C8 C15 C12 2.6(4) . .
C26 C8 C15 C12 -175.6(3) . .
C17 C7 C16 C37 -177.0(2) . .
C10 C7 C16 C37 0.4(3) . .
C17 C7 C16 C34 2.5(4) . .
C10 C7 C16 C34 179.9(2) . .
C16 C7 C17 C43 -3.1(4) . .
C10 C7 C17 C43 179.7(3) . .
N2 C6 C19 N1 2.9(3) . .
C21 C6 C19 N1 179.5(2) . .
N2 C6 C19 C32 -175.1(2) . .
C21 C6 C19 C32 1.5(3) . .
C27 C5 C20 C33 -0.3(4) . .
C4 C5 C20 C33 -178.0(2) . .
N2 C6 C21 C22 1.2(4) . .
C19 C6 C21 C22 -175.2(2) . .
N2 C6 C21 C31 179.0(2) . .
C19 C6 C21 C31 2.5(4) . .
C6 C21 C22 C30 -0.1(4) . .
C31 C21 C22 C30 -177.7(3) . .
C5 C4 C24 C9 2.9(4) . .
C1 C4 C24 C9 -176.1(2) . .
C45 C9 C24 C4 -1.9(5) . .
C35 C8 C26 C44 -178.9(3) . .
C15 C8 C26 C44 -0.8(5) . .
C20 C5 C27 C45 -178.0(2) . .
C4 C5 C27 C45 -0.1(4) . .
C20 C5 C27 C28 0.3(4) . .
C4 C5 C27 C28 178.2(2) . .
C33 C25 C28 C27 -0.6(6) . .
C45 C27 C28 C25 178.4(3) . .
C5 C27 C28 C25 0.1(5) . .
C7 C10 C29 C14 1.1(4) . .
C2 C10 C29 C14 -178.6(2) . .
C37 C14 C29 C10 -1.1(5) . .
C21 C22 C30 C11 -1.0(4) . .
N2 C11 C30 C22 1.1(4) . .
C22 C21 C31 C40 174.0(3) . .
C6 C21 C31 C40 -3.5(4) . .
N1 C19 C32 C42 -2.4(4) . .
C6 C19 C32 C42 175.5(3) . .
N1 C19 C32 C40 177.5(2) . .
C6 C19 C32 C40 -4.6(4) . .
C5 C20 C33 C25 -0.2(4) . .
C28 C25 C33 C20 0.6(5) . .
C43 C18 C34 C16 -2.6(5) . .
C37 C16 C34 C18 179.8(3) . .
C7 C16 C34 C18 0.3(4) . .
C26 C8 C35 C38 177.3(3) . .
C15 C8 C35 C38 -0.9(5) . .
C15 C12 C36 C38 0.6(4) . .
C3 C12 C36 C38 -175.3(3) . .
C29 C14 C37 C16 0.7(5) . .
C34 C16 C37 C14 -179.9(3) . .
C7 C16 C37 C14 -0.4(4) . .
C8 C35 C38 C36 -1.1(6) . .
C12 C36 C38 C35 1.2(5) . .
C44 C23 C39 C15 0.0(5) . .
C12 C15 C39 C23 175.8(3) . .
C8 C15 C39 C23 -1.1(4) . .
C21 C31 C40 C32 0.4(5) . .
C42 C32 C40 C31 -176.4(3) . .
C19 C32 C40 C31 3.7(5) . .
C42 C13 C41 N1 -1.5(5) . .
C41 C13 C42 C32 2.3(5) . .
C19 C32 C42 C13 -0.5(4) . .
C40 C32 C42 C13 179.7(3) . .
C7 C17 C43 C18 0.8(5) . .
C34 C18 C43 C17 2.1(5) . .
C8 C26 C44 C23 -0.4(6) . .
C39 C23 C44 C26 0.8(6) . .
C24 C9 C45 C27 -0.1(5) . .
C28 C27 C45 C9 -177.2(3) . .
C5 C27 C45 C9 1.1(5) . .
O5 C3 Dy1 O3 91.12(16) . 2_666
O6 C3 Dy1 O3 -92.07(14) . 2_666
C12 C3 Dy1 O3 52.0(17) . 2_666
O5 C3 Dy1 O1 18.05(17) . .
O6 C3 Dy1 O1 -165.14(13) . .
C12 C3 Dy1 O1 -21.1(17) . .
O5 C3 Dy1 O2 162.53(15) . 2_666
O6 C3 Dy1 O2 -20.66(15) . 2_666
C12 C3 Dy1 O2 123.4(17) . 2_666
O6 C3 Dy1 O5 176.8(2) . .
C12 C3 Dy1 O5 -39.1(17) . .
O5 C3 Dy1 O4 -90.1(2) . .
O6 C3 Dy1 O4 86.7(2) . .
C12 C3 Dy1 O4 -129.2(16) . .
O5 C3 Dy1 O6 -176.8(2) . .
C12 C3 Dy1 O6 144.1(18) . .
O5 C3 Dy1 N1 -56.35(16) . .
O6 C3 Dy1 N1 120.46(14) . .
C12 C3 Dy1 N1 -95.5(17) . .
O5 C3 Dy1 N2 -120.08(16) . .
O6 C3 Dy1 N2 56.73(14) . .
C12 C3 Dy1 N2 -159.2(17) . .
C13 C41 N1 C19 -1.3(4) . .
C13 C41 N1 Dy1 175.0(2) . .
C32 C19 N1 C41 3.3(4) . .
C6 C19 N1 C41 -174.7(2) . .
C32 C19 N1 Dy1 -173.18(18) . .
C6 C19 N1 Dy1 8.9(3) . .
O3 Dy1 N1 C41 16.1(3) 2_666 .
O1 Dy1 N1 C41 -27.8(2) . .
O2 Dy1 N1 C41 -165.65(18) 2_666 .
O5 Dy1 N1 C41 57.9(2) . .
O4 Dy1 N1 C41 -112.4(2) . .
O6 Dy1 N1 C41 104.9(2) . .
N2 Dy1 N1 C41 173.0(2) . .
C3 Dy1 N1 C41 81.5(2) . .
O3 Dy1 N1 C19 -167.63(16) 2_666 .
O1 Dy1 N1 C19 148.50(18) . .
O2 Dy1 N1 C19 10.6(2) 2_666 .
O5 Dy1 N1 C19 -125.79(19) . .
O4 Dy1 N1 C19 63.93(17) . .
O6 Dy1 N1 C19 -78.79(18) . .
N2 Dy1 N1 C19 -10.69(16) . .
C3 Dy1 N1 C19 -102.24(18) . .
C30 C11 N2 C6 0.0(4) . .
C30 C11 N2 Dy1 -171.1(2) . .
C21 C6 N2 C11 -1.2(3) . .
C19 C6 N2 C11 175.4(2) . .
C21 C6 N2 Dy1 170.35(18) . .
C19 C6 N2 Dy1 -13.1(3) . .
O3 Dy1 N2 C11 -21.7(2) 2_666 .
O1 Dy1 N2 C11 153.58(18) . .
O2 Dy1 N2 C11 17.11(19) 2_666 .
O5 Dy1 N2 C11 -115.79(19) . .
O4 Dy1 N2 C11 100.64(19) . .
O6 Dy1 N2 C11 -68.84(19) . .
N1 Dy1 N2 C11 -176.8(2) . .
C3 Dy1 N2 C11 -92.15(19) . .
O3 Dy1 N2 C6 167.23(15) 2_666 .
O1 Dy1 N2 C6 -17.5(2) . .
O2 Dy1 N2 C6 -153.97(17) 2_666 .
O5 Dy1 N2 C6 73.12(16) . .
O4 Dy1 N2 C6 -70.45(16) . .
O6 Dy1 N2 C6 120.07(17) . .
N1 Dy1 N2 C6 12.16(15) . .
C3 Dy1 N2 C6 96.76(17) . .
O2 C2 O1 Dy1 -10.5(4) . .
C10 C2 O1 Dy1 167.32(18) . .
O3 Dy1 O1 C2 41.9(3) 2_666 .
O2 Dy1 O1 C2 -16.9(3) 2_666 .
O5 Dy1 O1 C2 125.5(3) . .
O4 Dy1 O1 C2 -86.2(3) . .
O6 Dy1 O1 C2 108.1(3) . .
N1 Dy1 O1 C2 -162.5(3) . .
N2 Dy1 O1 C2 -135.4(2) . .
C3 Dy1 O1 C2 117.4(3) . .
O1 C2 O2 Dy1 32.8(3) . 2_666
C10 C2 O2 Dy1 -144.93(16) . 2_666
O4 C1 O3 Dy1 100.6(9) . 2_666
C4 C1 O3 Dy1 -80.2(10) . 2_666
O3 C1 O4 Dy1 -11.3(3) . .
C4 C1 O4 Dy1 169.58(16) . .
O3 Dy1 O4 C1 -1.30(18) 2_666 .
O1 Dy1 O4 C1 66.62(15) . .
O2 Dy1 O4 C1 -66.51(15) 2_666 .
O5 Dy1 O4 C1 129.38(16) . .
O6 Dy1 O4 C1 -130.69(15) . .
N1 Dy1 O4 C1 145.19(16) . .
N2 Dy1 O4 C1 -147.69(17) . .
C3 Dy1 O4 C1 -179.88(17) . .
O6 C3 O5 Dy1 -3.3(2) . .
C12 C3 O5 Dy1 175.68(18) . .
O3 Dy1 O5 C3 -84.62(16) 2_666 .
O1 Dy1 O5 C3 -162.61(16) . .
O2 Dy1 O5 C3 -23.3(2) 2_666 .
O4 Dy1 O5 C3 134.70(14) . .
O6 Dy1 O5 C3 1.80(14) . .
N1 Dy1 O5 C3 118.52(17) . .
N2 Dy1 O5 C3 62.30(16) . .
O5 C3 O6 Dy1 3.1(2) . .
C12 C3 O6 Dy1 -175.8(2) . .
O3 Dy1 O6 C3 83.74(14) 2_666 .
O1 Dy1 O6 C3 19.69(17) . .
O2 Dy1 O6 C3 160.32(14) 2_666 .
O5 Dy1 O6 C3 -1.78(13) . .
O4 Dy1 O6 C3 -136.43(14) . .
N1 Dy1 O6 C3 -60.23(14) . .
N2 Dy1 O6 C3 -119.89(14) . .
